data_7133997
loop_
_publ_author_name
'Ould, Darren'
'Penrod, Megan'
'McConnell, Jessica B.'
'Zabara, Mohammed A.'
'Berge, Astrid H.'
'O'Keefe, Christopher A'
'Bond, Andrew David'
'Menkin, Svetlana'
'Grey, Clare P.'
'Wright, Dominic S.'

_publ_section_title
;
 Borates vs. Aluminates: Comparing the Anion for Lithium-Ion Batteries
;
_journal_name_full 'Chemical Communications'
_journal_paper_doi 10.1039/D4CC04812A
_journal_year 2024
_chemical_formula_moiety 'C16 H14 B F24 Li O6'
_chemical_formula_sum 'C16 H14 B F24 Li O6'
_chemical_formula_weight 776.02
_space_group_crystal_system triclinic
_space_group_IT_number 2
_space_group_name_Hall '-P 1'
_space_group_name_H-M_alt 'P -1'
_atom_sites_solution_hydrogens geom
_atom_sites_solution_primary dual
_atom_sites_solution_secondary difmap
_audit_creation_method SHELXL-2019/2
_audit_update_record
;
2024-09-09 deposited with the CCDC.	2024-11-22 downloaded from the CCDC.
;
_cell_angle_alpha 79.860(2)
_cell_angle_beta 78.622(2)
_cell_angle_gamma 76.509(2)
_cell_formula_units_Z 2
_cell_length_a 10.3513(4)
_cell_length_b 10.4771(4)
_cell_length_c 13.3717(5)
_cell_measurement_reflns_used 6892
_cell_measurement_temperature 180(2)
_cell_measurement_theta_max 68.15
_cell_measurement_theta_min 3.40
_cell_volume 1369.53(9)
_computing_cell_refinement 'SAINT (Bruker, 2016)'
_computing_data_collection 'APEX5 (Bruker, 2023)'
_computing_data_reduction SAINT
_computing_molecular_graphics 'Mercury (Macrae et al., 2008)'
_computing_publication_material SHELXL
_computing_structure_refinement 'SHELXL (Sheldrick, 2015)'
_computing_structure_solution 'SHELXT (Sheldrick, 2015)'
_diffrn_ambient_temperature 180(2)
_diffrn_measured_fraction_theta_full 0.991
_diffrn_measured_fraction_theta_max 0.991
_diffrn_measurement_device_type 'Bruker D8-QUEST PHOTON-III'
_diffrn_measurement_method '\w and \f-scans'
_diffrn_radiation_type CuK\a
_diffrn_radiation_wavelength 1.54178
_diffrn_reflns_av_R_equivalents 0.0430
_diffrn_reflns_av_unetI/netI 0.0337
_diffrn_reflns_Laue_measured_fraction_full 0.991
_diffrn_reflns_Laue_measured_fraction_max 0.991
_diffrn_reflns_limit_h_max 12
_diffrn_reflns_limit_h_min -12
_diffrn_reflns_limit_k_max 12
_diffrn_reflns_limit_k_min -12
_diffrn_reflns_limit_l_max 16
_diffrn_reflns_limit_l_min -16
_diffrn_reflns_number 19588
_diffrn_reflns_point_group_measured_fraction_full 0.991
_diffrn_reflns_point_group_measured_fraction_max 0.991
_diffrn_reflns_theta_full 67.679
_diffrn_reflns_theta_max 68.302
_diffrn_reflns_theta_min 3.403
_diffrn_source 'Incoatec I\mS Cu microsource'
_exptl_absorpt_coefficient_mu 2.230
_exptl_absorpt_correction_T_max 0.7531
_exptl_absorpt_correction_T_min 0.6204
_exptl_absorpt_correction_type multi-scan
_exptl_absorpt_process_details 'SADABS (Bruker, 2016)'
_exptl_crystal_colour colourless
_exptl_crystal_density_diffrn 1.882
_exptl_crystal_description plate
_exptl_crystal_F_000 764
_exptl_crystal_size_max 0.120
_exptl_crystal_size_mid 0.100
_exptl_crystal_size_min 0.040
_refine_diff_density_max 0.262
_refine_diff_density_min -0.280
_refine_diff_density_rms 0.043
_refine_ls_extinction_method none
_refine_ls_goodness_of_fit_ref 1.025
_refine_ls_hydrogen_treatment constr
_refine_ls_matrix_type full
_refine_ls_number_parameters 435
_refine_ls_number_reflns 4993
_refine_ls_number_restraints 0
_refine_ls_restrained_S_all 1.025
_refine_ls_R_factor_all 0.0471
_refine_ls_R_factor_gt 0.0385
_refine_ls_shift/su_max 0.000
_refine_ls_shift/su_mean 0.000
_refine_ls_structure_factor_coef Fsqd
_refine_ls_weighting_details 'w=1/[\s^2^(Fo^2^)+(0.0353P)^2^+0.6802P] where P=(Fo^2^+2Fc^2^)/3'
_refine_ls_weighting_scheme calc
_refine_ls_wR_factor_gt 0.0893
_refine_ls_wR_factor_ref 0.0951
_reflns_Friedel_coverage 0.000
_reflns_number_gt 4128
_reflns_number_total 4993
_reflns_threshold_expression 'I > 2\s(I)'
_cod_data_source_file d4cc04812a2.cif
_cod_data_source_block DW_B1_0551
_cod_database_code 7133997
_cambridge_user_name 'Darren Ould'
_cambridge_user_crsid dmo33
_cambridge_supervisor_name 'Dominic Wright'
_cambridge_supervisor_crsid dsw1000
_cambridge_crystallographer_name 'Andrew Bond'
_cambridge_crystallographer_crsid adb29
_cambridge_sample_id EXP304
_cambridge_data_id DW_B1_0551
_shelx_space_group_comment
;
The symmetry employed for this shelxl refinement is uniquely defined
by the following loop, which should always be used as a source of
symmetry information in preference to the above space-group names.
They are only intended as comments.
;
_shelx_estimated_absorpt_t_min 0.776
_shelx_estimated_absorpt_t_max 0.916

loop_
_space_group_symop_operation_xyz
'x, y, z'
'-x, -y, -z'

loop_
_atom_site_label
_atom_site_type_symbol
_atom_site_fract_x
_atom_site_fract_y
_atom_site_fract_z
_atom_site_U_iso_or_equiv
_atom_site_adp_type
_atom_site_occupancy
_atom_site_site_symmetry_order
_atom_site_calc_flag
_atom_site_refinement_flags_posn
_atom_site_refinement_flags_adp
_atom_site_refinement_flags_occupancy
_atom_site_disorder_assembly
_atom_site_disorder_group
B1 B 0.31373(19) 0.65898(19) 0.73721(14) 0.0250(4) Uani 1 1 d . . . . .
Li1 Li 0.0806(3) 0.8343(3) 0.7580(3) 0.0382(7) Uani 1 1 d . . . . .
F1 F 0.12288(14) 0.46563(14) 0.89621(10) 0.0563(3) Uani 1 1 d . . . . .
F2 F -0.06307(13) 0.53044(15) 0.83847(12) 0.0644(4) Uani 1 1 d . . . . .
F3 F 0.06461(17) 0.34469(14) 0.80661(13) 0.0696(4) Uani 1 1 d . . . . .
F4 F 0.13053(16) 0.60014(16) 0.54182(10) 0.0647(4) Uani 1 1 d . . . . .
F5 F -0.04248(15) 0.67929(17) 0.64532(14) 0.0730(4) Uani 1 1 d . . . . .
F6 F -0.00220(18) 0.47400(17) 0.62512(13) 0.0780(5) Uani 1 1 d . . . . .
F7 F 0.25207(16) 0.85632(16) 1.02774(10) 0.0663(4) Uani 1 1 d . . . . .
F8 F 0.15569(16) 0.73560(18) 0.96584(11) 0.0710(4) Uani 1 1 d . . . . .
F9 F 0.12598(16) 0.94316(18) 0.91444(12) 0.0787(5) Uani 1 1 d . . . . .
F10 F 0.51686(16) 0.89331(17) 0.75403(12) 0.0725(4) Uani 1 1 d . . . . .
F11 F 0.45935(18) 0.94624(19) 0.90626(14) 0.0820(5) Uani 1 1 d . . . . .
F12 F 0.3373(2) 1.03457(14) 0.79071(18) 0.0937(6) Uani 1 1 d . . . . .
F13 F 0.21198(14) 0.84039(13) 0.53298(10) 0.0563(3) Uani 1 1 d . . . . .
F14 F 0.34587(15) 0.72083(17) 0.42579(10) 0.0676(4) Uani 1 1 d . . . . .
F15 F 0.3686(2) 0.91842(18) 0.42850(13) 0.0897(6) Uani 1 1 d . . . . .
F16 F 0.59483(16) 0.60735(19) 0.47189(13) 0.0806(5) Uani 1 1 d . . . . .
F17 F 0.61977(19) 0.8068(2) 0.44842(15) 0.1018(7) Uani 1 1 d . . . . .
F18 F 0.65632(16) 0.6821(3) 0.58916(15) 0.1063(7) Uani 1 1 d . . . . .
F19 F 0.61979(13) 0.61059(13) 0.79994(13) 0.0634(4) Uani 1 1 d . . . . .
F20 F 0.72608(12) 0.41345(15) 0.77785(14) 0.0695(4) Uani 1 1 d . . . . .
F21 F 0.60492(16) 0.45181(18) 0.92221(12) 0.0741(5) Uani 1 1 d . . . . .
F22 F 0.57492(13) 0.22927(12) 0.80673(11) 0.0545(3) Uani 1 1 d . . . . .
F23 F 0.37395(14) 0.29807(12) 0.77472(13) 0.0600(4) Uani 1 1 d . . . . .
F24 F 0.41676(15) 0.30956(13) 0.92278(11) 0.0630(4) Uani 1 1 d . . . . .
O1 O 0.17047(11) 0.65214(11) 0.73806(9) 0.0280(3) Uani 1 1 d . . . . .
O2 O 0.29082(12) 0.79162(11) 0.77018(9) 0.0272(3) Uani 1 1 d . . . . .
O3 O 0.39112(12) 0.65236(12) 0.63399(9) 0.0304(3) Uani 1 1 d . . . . .
O4 O 0.37549(11) 0.55379(11) 0.80920(9) 0.0270(3) Uani 1 1 d . . . . .
C1 C 0.13928(18) 0.53754(18) 0.71775(14) 0.0324(4) Uani 1 1 d . . . . .
H1A H 0.224978 0.475507 0.694412 0.039 Uiso 1 1 calc R U . . .
C2 C 0.0651(2) 0.4695(2) 0.81556(18) 0.0437(5) Uani 1 1 d . . . . .
C3 C 0.0549(2) 0.5730(2) 0.63238(18) 0.0482(5) Uani 1 1 d . . . . .
C4 C 0.33646(18) 0.81035(18) 0.85700(14) 0.0308(4) Uani 1 1 d . . . . .
H4A H 0.399714 0.727546 0.880477 0.037 Uiso 1 1 calc R U . . .
C5 C 0.2170(2) 0.8373(2) 0.94245(16) 0.0446(5) Uani 1 1 d . . . . .
C6 C 0.4120(2) 0.9228(2) 0.82755(19) 0.0510(6) Uani 1 1 d . . . . .
C7 C 0.4317(2) 0.7587(2) 0.56851(14) 0.0375(4) Uani 1 1 d . . . . .
H7A H 0.426635 0.831378 0.609486 0.045 Uiso 1 1 calc R U . . .
C8 C 0.3403(2) 0.8094(2) 0.48767(16) 0.0491(5) Uani 1 1 d . . . . .
C9 C 0.5769(2) 0.7130(3) 0.51926(19) 0.0600(7) Uani 1 1 d . . . . .
C10 C 0.49147(17) 0.46106(17) 0.78107(14) 0.0302(4) Uani 1 1 d . . . . .
H10A H 0.512258 0.469311 0.704219 0.036 Uiso 1 1 calc R U . . .
C11 C 0.6115(2) 0.4834(2) 0.82125(18) 0.0437(5) Uani 1 1 d . . . . .
C12 C 0.4643(2) 0.32415(19) 0.82280(16) 0.0399(4) Uani 1 1 d . . . . .
O11 O -0.10149(14) 0.87088(14) 0.83560(11) 0.0435(3) Uani 1 1 d . . . . .
O12 O 0.02571(14) 1.01142(13) 0.68131(11) 0.0407(3) Uani 1 1 d . . . . .
C13 C -0.1783(3) 0.7977(3) 0.9159(2) 0.0613(7) Uani 1 1 d . . . . .
H13A H -0.236866 0.857826 0.962246 0.092 Uiso 1 1 calc R U . . .
H13B H -0.117345 0.729949 0.954594 0.092 Uiso 1 1 calc R U . . .
H13C H -0.233513 0.754885 0.885955 0.092 Uiso 1 1 calc R U . . .
C14 C -0.1821(2) 0.9702(2) 0.77431(19) 0.0468(5) Uani 1 1 d . . . . .
H14A H -0.267405 1.008080 0.816920 0.056 Uiso 1 1 calc R U . . .
H14B H -0.203748 0.932079 0.718457 0.056 Uiso 1 1 calc R U . . .
C15 C -0.1026(2) 1.0750(2) 0.73007(18) 0.0452(5) Uani 1 1 d . . . . .
H15A H -0.149418 1.140853 0.679344 0.054 Uiso 1 1 calc R U . . .
H15B H -0.091728 1.121480 0.785320 0.054 Uiso 1 1 calc R U . . .
C16 C 0.1056(3) 1.1051(2) 0.6302(2) 0.0660(7) Uani 1 1 d . . . . .
H16A H 0.063284 1.159911 0.573320 0.099 Uiso 1 1 calc R U . . .
H16B H 0.195775 1.058091 0.603125 0.099 Uiso 1 1 calc R U . . .
H16C H 0.112601 1.161806 0.679096 0.099 Uiso 1 1 calc R U . . .

loop_
_atom_site_aniso_label
_atom_site_aniso_U_11
_atom_site_aniso_U_22
_atom_site_aniso_U_33
_atom_site_aniso_U_23
_atom_site_aniso_U_13
_atom_site_aniso_U_12
B1 0.0229(9) 0.0244(9) 0.0278(9) -0.0050(7) -0.0035(7) -0.0044(7)
Li1 0.0298(16) 0.0285(16) 0.0522(19) -0.0051(14) -0.0048(14) -0.0001(13)
F1 0.0632(8) 0.0658(9) 0.0435(7) 0.0067(6) -0.0065(6) -0.0328(7)
F2 0.0372(7) 0.0742(10) 0.0803(10) -0.0162(8) 0.0087(6) -0.0200(7)
F3 0.0857(11) 0.0426(7) 0.0866(10) -0.0085(7) -0.0016(8) -0.0360(7)
F4 0.0793(10) 0.0805(10) 0.0443(7) -0.0069(7) -0.0230(7) -0.0264(8)
F5 0.0528(8) 0.0766(10) 0.0919(11) -0.0108(9) -0.0407(8) 0.0058(7)
F6 0.0900(12) 0.0878(11) 0.0844(11) -0.0172(9) -0.0388(9) -0.0492(10)
F7 0.0749(10) 0.0908(11) 0.0393(7) -0.0291(7) -0.0134(6) -0.0103(8)
F8 0.0665(9) 0.1025(12) 0.0523(8) -0.0228(8) 0.0150(7) -0.0456(9)
F9 0.0554(9) 0.0944(12) 0.0697(10) -0.0291(9) -0.0116(7) 0.0319(8)
F10 0.0703(10) 0.0894(11) 0.0712(9) -0.0131(8) 0.0042(8) -0.0543(9)
F11 0.0897(12) 0.0992(13) 0.0870(11) -0.0376(10) -0.0220(9) -0.0534(10)
F12 0.1105(14) 0.0301(8) 0.1509(18) 0.0047(9) -0.0471(13) -0.0261(8)
F13 0.0544(8) 0.0517(8) 0.0508(7) 0.0000(6) -0.0096(6) 0.0086(6)
F14 0.0696(9) 0.0944(11) 0.0384(7) -0.0241(7) -0.0131(6) -0.0008(8)
F15 0.1079(14) 0.0773(11) 0.0666(10) 0.0400(9) -0.0100(9) -0.0254(10)
F16 0.0585(9) 0.0925(12) 0.0757(10) -0.0295(9) 0.0194(8) 0.0026(8)
F17 0.0818(12) 0.1284(17) 0.0895(13) 0.0090(11) 0.0254(10) -0.0614(12)
F18 0.0417(9) 0.195(2) 0.0817(12) -0.0162(13) -0.0134(8) -0.0235(11)
F19 0.0402(7) 0.0474(8) 0.1110(12) -0.0188(7) -0.0221(7) -0.0116(6)
F20 0.0269(6) 0.0684(9) 0.1132(13) -0.0354(9) -0.0098(7) 0.0061(6)
F21 0.0734(10) 0.0948(12) 0.0614(9) -0.0131(8) -0.0374(8) -0.0080(9)
F22 0.0527(7) 0.0295(6) 0.0706(8) -0.0034(6) -0.0112(6) 0.0112(5)
F23 0.0587(8) 0.0286(6) 0.0993(11) -0.0068(6) -0.0285(8) -0.0104(6)
F24 0.0720(9) 0.0461(8) 0.0530(8) 0.0131(6) 0.0068(7) -0.0059(7)
O1 0.0251(6) 0.0239(6) 0.0365(6) -0.0065(5) -0.0069(5) -0.0048(5)
O2 0.0313(6) 0.0224(6) 0.0289(6) -0.0044(5) -0.0077(5) -0.0048(5)
O3 0.0326(6) 0.0284(6) 0.0273(6) -0.0032(5) -0.0010(5) -0.0041(5)
O4 0.0255(6) 0.0239(6) 0.0288(6) -0.0033(5) -0.0036(5) -0.0005(5)
C1 0.0300(9) 0.0298(9) 0.0412(10) -0.0096(8) -0.0079(8) -0.0084(7)
C2 0.0396(11) 0.0378(11) 0.0574(13) -0.0092(9) -0.0043(9) -0.0164(9)
C3 0.0471(12) 0.0527(13) 0.0538(13) -0.0125(10) -0.0183(10) -0.0157(11)
C4 0.0320(9) 0.0284(9) 0.0350(9) -0.0087(7) -0.0102(7) -0.0047(7)
C5 0.0428(11) 0.0534(13) 0.0388(11) -0.0175(9) -0.0096(9) -0.0015(10)
C6 0.0577(14) 0.0434(13) 0.0630(14) -0.0146(11) -0.0164(12) -0.0213(11)
C7 0.0440(11) 0.0366(10) 0.0308(9) -0.0033(8) 0.0017(8) -0.0135(9)
C8 0.0574(14) 0.0460(12) 0.0350(11) 0.0045(9) -0.0020(10) -0.0051(10)
C9 0.0438(13) 0.0883(19) 0.0472(13) -0.0022(13) 0.0045(10) -0.0272(13)
C10 0.0282(9) 0.0255(9) 0.0337(9) -0.0049(7) -0.0055(7) 0.0019(7)
C11 0.0325(10) 0.0417(12) 0.0560(13) -0.0124(10) -0.0126(9) 0.0027(9)
C12 0.0395(11) 0.0272(10) 0.0473(11) -0.0013(8) -0.0075(9) 0.0017(8)
O11 0.0325(7) 0.0410(8) 0.0492(8) 0.0031(6) -0.0008(6) -0.0040(6)
O12 0.0402(8) 0.0308(7) 0.0450(8) -0.0027(6) 0.0014(6) -0.0038(6)
C13 0.0621(15) 0.0520(14) 0.0624(15) -0.0027(11) 0.0129(12) -0.0202(12)
C14 0.0271(10) 0.0450(12) 0.0624(14) -0.0054(10) -0.0074(9) 0.0031(9)
C15 0.0388(11) 0.0348(11) 0.0531(12) -0.0031(9) -0.0080(9) 0.0080(9)
C16 0.0715(17) 0.0435(13) 0.0748(17) -0.0022(12) 0.0155(14) -0.0227(12)

loop_
_atom_type_symbol
_atom_type_description
_atom_type_scat_dispersion_real
_atom_type_scat_dispersion_imag
_atom_type_scat_source
C C 0.0181 0.0091 'International Tables Vol C Tables 4.2.6.8 and 6.1.1.4'
H H 0.0000 0.0000 'International Tables Vol C Tables 4.2.6.8 and 6.1.1.4'
Li Li 0.0008 0.0003 'International Tables Vol C Tables 4.2.6.8 and 6.1.1.4'
B B 0.0090 0.0039 'International Tables Vol C Tables 4.2.6.8 and 6.1.1.4'
O O 0.0492 0.0322 'International Tables Vol C Tables 4.2.6.8 and 6.1.1.4'
F F 0.0727 0.0534 'International Tables Vol C Tables 4.2.6.8 and 6.1.1.4'

loop_
_geom_angle_atom_site_label_1
_geom_angle_atom_site_label_2
_geom_angle_atom_site_label_3
_geom_angle
_geom_angle_site_symmetry_1
_geom_angle_site_symmetry_3
_geom_angle_publ_flag
O4 B1 O3 110.05(14) . . ?
O4 B1 O2 112.76(14) . . ?
O3 B1 O2 112.86(14) . . ?
O4 B1 O1 111.16(14) . . ?
O3 B1 O1 110.51(14) . . ?
O2 B1 O1 99.11(13) . . ?
O4 B1 Li1 131.80(14) . . ?
O3 B1 Li1 117.74(13) . . ?
O2 B1 Li1 53.58(10) . . ?
O1 B1 Li1 46.21(10) . . ?
O11 Li1 O1 120.09(17) . . ?
O11 Li1 O12 84.24(13) . . ?
O1 Li1 O12 142.1(2) . . ?
O11 Li1 O2 144.1(2) . . ?
O1 Li1 O2 66.92(11) . . ?
O12 Li1 O2 111.56(16) . . ?
O11 Li1 B1 145.15(17) . . ?
O1 Li1 B1 33.56(7) . . ?
O12 Li1 B1 130.61(16) . . ?
O2 Li1 B1 33.75(7) . . ?
O11 Li1 C14 29.45(8) . . ?
O1 Li1 C14 134.12(16) . . ?
O12 Li1 C14 57.13(10) . . ?
O2 Li1 C14 158.24(16) . . ?
B1 Li1 C14 167.68(15) . . ?
C1 O1 B1 120.50(13) . . ?
C1 O1 Li1 138.95(14) . . ?
B1 O1 Li1 100.23(13) . . ?
C4 O2 B1 122.09(13) . . ?
C4 O2 Li1 122.39(14) . . ?
B1 O2 Li1 92.67(13) . . ?
C7 O3 B1 125.01(14) . . ?
C10 O4 B1 123.57(13) . . ?
O1 C1 C3 109.46(16) . . ?
O1 C1 C2 110.08(15) . . ?
C3 C1 C2 111.05(16) . . ?
O1 C1 H1A 108.7 . . ?
C3 C1 H1A 108.7 . . ?
C2 C1 H1A 108.7 . . ?
F1 C2 F2 106.97(18) . . ?
F1 C2 F3 107.27(19) . . ?
F2 C2 F3 106.80(16) . . ?
F1 C2 C1 111.27(16) . . ?
F2 C2 C1 112.81(18) . . ?
F3 C2 C1 111.42(18) . . ?
F5 C3 F4 106.7(2) . . ?
F5 C3 F6 107.66(19) . . ?
F4 C3 F6 107.24(18) . . ?
F5 C3 C1 112.44(18) . . ?
F4 C3 C1 110.64(18) . . ?
F6 C3 C1 111.87(19) . . ?
O2 C4 C6 108.70(16) . . ?
O2 C4 C5 109.07(15) . . ?
C6 C4 C5 112.52(17) . . ?
O2 C4 H4A 108.8 . . ?
C6 C4 H4A 108.8 . . ?
C5 C4 H4A 108.8 . . ?
F7 C5 F8 107.57(19) . . ?
F7 C5 F9 107.46(18) . . ?
F8 C5 F9 106.86(19) . . ?
F7 C5 C4 112.78(18) . . ?
F8 C5 C4 110.02(17) . . ?
F9 C5 C4 111.88(18) . . ?
F12 C6 F11 107.8(2) . . ?
F12 C6 F10 106.4(2) . . ?
F11 C6 F10 107.2(2) . . ?
F12 C6 C4 112.69(19) . . ?
F11 C6 C4 112.3(2) . . ?
F10 C6 C4 110.15(17) . . ?
O3 C7 C9 107.99(18) . . ?
O3 C7 C8 110.22(17) . . ?
C9 C7 C8 111.35(17) . . ?
O3 C7 H7A 109.1 . . ?
C9 C7 H7A 109.1 . . ?
C8 C7 H7A 109.1 . . ?
F15 C8 F14 107.44(18) . . ?
F15 C8 F13 106.71(19) . . ?
F14 C8 F13 106.6(2) . . ?
F15 C8 C7 112.2(2) . . ?
F14 C8 C7 113.24(19) . . ?
F13 C8 C7 110.23(17) . . ?
F18 C9 F16 107.4(3) . . ?
F18 C9 F17 108.0(2) . . ?
F16 C9 F17 106.2(2) . . ?
F18 C9 C7 110.5(2) . . ?
F16 C9 C7 112.9(2) . . ?
F17 C9 C7 111.6(2) . . ?
O4 C10 C12 108.28(15) . . ?
O4 C10 C11 111.40(15) . . ?
C12 C10 C11 110.84(16) . . ?
O4 C10 H10A 108.8 . . ?
C12 C10 H10A 108.8 . . ?
C11 C10 H10A 108.8 . . ?
F20 C11 F21 107.22(18) . . ?
F20 C11 F19 107.54(18) . . ?
F21 C11 F19 106.44(18) . . ?
F20 C11 C10 111.27(17) . . ?
F21 C11 C10 113.66(18) . . ?
F19 C11 C10 110.41(16) . . ?
F24 C12 F23 107.26(18) . . ?
F24 C12 F22 107.39(16) . . ?
F23 C12 F22 106.25(16) . . ?
F24 C12 C10 113.41(17) . . ?
F23 C12 C10 110.14(16) . . ?
F22 C12 C10 112.01(17) . . ?
C14 O11 C13 113.27(18) . . ?
C14 O11 Li1 108.02(16) . . ?
C13 O11 Li1 134.68(17) . . ?
C15 O12 C16 111.56(17) . . ?
C15 O12 Li1 109.72(15) . . ?
C16 O12 Li1 129.52(18) . . ?
O11 C13 H13A 109.5 . . ?
O11 C13 H13B 109.5 . . ?
H13A C13 H13B 109.5 . . ?
O11 C13 H13C 109.5 . . ?
H13A C13 H13C 109.5 . . ?
H13B C13 H13C 109.5 . . ?
O11 C14 C15 107.11(17) . . ?
O11 C14 Li1 42.54(11) . . ?
C15 C14 Li1 76.18(13) . . ?
O11 C14 H14A 110.3 . . ?
C15 C14 H14A 110.3 . . ?
Li1 C14 H14A 150.3 . . ?
O11 C14 H14B 110.3 . . ?
C15 C14 H14B 110.3 . . ?
Li1 C14 H14B 95.2 . . ?
H14A C14 H14B 108.5 . . ?
O12 C15 C14 107.52(16) . . ?
O12 C15 H15A 110.2 . . ?
C14 C15 H15A 110.2 . . ?
O12 C15 H15B 110.2 . . ?
C14 C15 H15B 110.2 . . ?
H15A C15 H15B 108.5 . . ?
O12 C16 H16A 109.5 . . ?
O12 C16 H16B 109.5 . . ?
H16A C16 H16B 109.5 . . ?
O12 C16 H16C 109.5 . . ?
H16A C16 H16C 109.5 . . ?
H16B C16 H16C 109.5 . . ?

loop_
_geom_bond_atom_site_label_1
_geom_bond_atom_site_label_2
_geom_bond_distance
_geom_bond_site_symmetry_2
_geom_bond_publ_flag
B1 O4 1.446(2) . ?
B1 O3 1.457(2) . ?
B1 O2 1.484(2) . ?
B1 O1 1.499(2) . ?
B1 Li1 2.669(4) . ?
Li1 O11 1.952(3) . ?
Li1 O1 1.958(3) . ?
Li1 O12 1.971(3) . ?
Li1 O2 2.150(3) . ?
Li1 C14 2.745(4) . ?
F1 C2 1.323(3) . ?
F2 C2 1.332(3) . ?
F3 C2 1.335(2) . ?
F4 C3 1.330(3) . ?
F5 C3 1.327(3) . ?
F6 C3 1.334(3) . ?
F7 C5 1.323(2) . ?
F8 C5 1.325(3) . ?
F9 C5 1.328(3) . ?
F10 C6 1.330(3) . ?
F11 C6 1.326(3) . ?
F12 C6 1.318(3) . ?
F13 C8 1.337(3) . ?
F14 C8 1.333(3) . ?
F15 C8 1.328(3) . ?
F16 C9 1.329(3) . ?
F17 C9 1.330(3) . ?
F18 C9 1.314(3) . ?
F19 C11 1.332(3) . ?
F20 C11 1.324(2) . ?
F21 C11 1.324(3) . ?
F22 C12 1.339(2) . ?
F23 C12 1.334(3) . ?
F24 C12 1.325(2) . ?
O1 C1 1.396(2) . ?
O2 C4 1.396(2) . ?
O3 C7 1.383(2) . ?
O4 C10 1.390(2) . ?
C1 C3 1.515(3) . ?
C1 C2 1.529(3) . ?
C1 H1A 1.0000 . ?
C4 C6 1.516(3) . ?
C4 C5 1.519(3) . ?
C4 H4A 1.0000 . ?
C7 C9 1.519(3) . ?
C7 C8 1.521(3) . ?
C7 H7A 1.0000 . ?
C10 C12 1.514(3) . ?
C10 C11 1.527(3) . ?
C10 H10A 1.0000 . ?
O11 C14 1.419(3) . ?
O11 C13 1.425(3) . ?
O12 C15 1.425(2) . ?
O12 C16 1.426(3) . ?
C13 H13A 0.9800 . ?
C13 H13B 0.9800 . ?
C13 H13C 0.9800 . ?
C14 C15 1.495(3) . ?
C14 H14A 0.9900 . ?
C14 H14B 0.9900 . ?
C15 H15A 0.9900 . ?
C15 H15B 0.9900 . ?
C16 H16A 0.9800 . ?
C16 H16B 0.9800 . ?
C16 H16C 0.9800 . ?

loop_
_geom_torsion_atom_site_label_1
_geom_torsion_atom_site_label_2
_geom_torsion_atom_site_label_3
_geom_torsion_atom_site_label_4
_geom_torsion
_geom_torsion_site_symmetry_1
_geom_torsion_site_symmetry_2
_geom_torsion_site_symmetry_3
_geom_torsion_site_symmetry_4
_geom_torsion_publ_flag
O4 B1 O1 C1 -57.0(2) . . . . ?
O3 B1 O1 C1 65.46(19) . . . . ?
O2 B1 O1 C1 -175.86(13) . . . . ?
Li1 B1 O1 C1 174.7(2) . . . . ?
O4 B1 O1 Li1 128.24(16) . . . . ?
O3 B1 O1 Li1 -109.26(16) . . . . ?
O2 B1 O1 Li1 9.42(16) . . . . ?
O4 B1 O2 C4 5.4(2) . . . . ?
O3 B1 O2 C4 -120.06(16) . . . . ?
O1 B1 O2 C4 123.03(15) . . . . ?
Li1 B1 O2 C4 131.47(18) . . . . ?
O4 B1 O2 Li1 -126.06(15) . . . . ?
O3 B1 O2 Li1 108.47(16) . . . . ?
O1 B1 O2 Li1 -8.44(14) . . . . ?
O4 B1 O3 C7 -131.63(17) . . . . ?
O2 B1 O3 C7 -4.7(2) . . . . ?
O1 B1 O3 C7 105.23(18) . . . . ?
Li1 B1 O3 C7 54.9(2) . . . . ?
O3 B1 O4 C10 -0.4(2) . . . . ?
O2 B1 O4 C10 -127.35(16) . . . . ?
O1 B1 O4 C10 122.39(16) . . . . ?
Li1 B1 O4 C10 171.90(16) . . . . ?
B1 O1 C1 C3 -126.76(17) . . . . ?
Li1 O1 C1 C3 45.3(3) . . . . ?
B1 O1 C1 C2 110.91(17) . . . . ?
Li1 O1 C1 C2 -77.0(3) . . . . ?
O1 C1 C2 F1 -44.2(2) . . . . ?
C3 C1 C2 F1 -165.60(17) . . . . ?
O1 C1 C2 F2 76.0(2) . . . . ?
C3 C1 C2 F2 -45.4(2) . . . . ?
O1 C1 C2 F3 -163.88(16) . . . . ?
C3 C1 C2 F3 74.7(2) . . . . ?
O1 C1 C3 F5 -45.0(2) . . . . ?
C2 C1 C3 F5 76.7(2) . . . . ?
O1 C1 C3 F4 74.2(2) . . . . ?
C2 C1 C3 F4 -164.05(17) . . . . ?
O1 C1 C3 F6 -166.29(17) . . . . ?
C2 C1 C3 F6 -44.5(2) . . . . ?
B1 O2 C4 C6 130.17(17) . . . . ?
Li1 O2 C4 C6 -112.25(18) . . . . ?
B1 O2 C4 C5 -106.81(18) . . . . ?
Li1 O2 C4 C5 10.8(2) . . . . ?
O2 C4 C5 F7 -179.94(17) . . . . ?
C6 C4 C5 F7 -59.2(2) . . . . ?
O2 C4 C5 F8 60.0(2) . . . . ?
C6 C4 C5 F8 -179.34(18) . . . . ?
O2 C4 C5 F9 -58.7(2) . . . . ?
C6 C4 C5 F9 62.0(2) . . . . ?
O2 C4 C6 F12 58.4(2) . . . . ?
C5 C4 C6 F12 -62.5(3) . . . . ?
O2 C4 C6 F11 -179.65(18) . . . . ?
C5 C4 C6 F11 59.4(3) . . . . ?
O2 C4 C6 F10 -60.3(2) . . . . ?
C5 C4 C6 F10 178.80(18) . . . . ?
B1 O3 C7 C9 136.54(18) . . . . ?
B1 O3 C7 C8 -101.63(19) . . . . ?
O3 C7 C8 F15 174.69(18) . . . . ?
C9 C7 C8 F15 -65.5(3) . . . . ?
O3 C7 C8 F14 -63.5(2) . . . . ?
C9 C7 C8 F14 56.4(3) . . . . ?
O3 C7 C8 F13 55.9(2) . . . . ?
C9 C7 C8 F13 175.73(19) . . . . ?
O3 C7 C9 F18 -65.2(3) . . . . ?
C8 C7 C9 F18 173.7(2) . . . . ?
O3 C7 C9 F16 55.1(3) . . . . ?
C8 C7 C9 F16 -66.0(3) . . . . ?
O3 C7 C9 F17 174.7(2) . . . . ?
C8 C7 C9 F17 53.5(3) . . . . ?
B1 O4 C10 C12 -128.66(16) . . . . ?
B1 O4 C10 C11 109.21(18) . . . . ?
O4 C10 C11 F20 -167.40(17) . . . . ?
C12 C10 C11 F20 72.0(2) . . . . ?
O4 C10 C11 F21 71.4(2) . . . . ?
C12 C10 C11 F21 -49.2(2) . . . . ?
O4 C10 C11 F19 -48.1(2) . . . . ?
C12 C10 C11 F19 -168.70(17) . . . . ?
O4 C10 C12 F24 -52.8(2) . . . . ?
C11 C10 C12 F24 69.7(2) . . . . ?
O4 C10 C12 F23 67.4(2) . . . . ?
C11 C10 C12 F23 -170.11(16) . . . . ?
O4 C10 C12 F22 -174.55(15) . . . . ?
C11 C10 C12 F22 -52.1(2) . . . . ?
C13 O11 C14 C15 153.98(19) . . . . ?
Li1 O11 C14 C15 -45.1(2) . . . . ?
C13 O11 C14 Li1 -160.9(2) . . . . ?
C16 O12 C15 C14 175.8(2) . . . . ?
Li1 O12 C15 C14 -33.9(2) . . . . ?
O11 C14 C15 O12 52.4(2) . . . . ?
Li1 C14 C15 O12 22.85(16) . . . . ?
